data_2236392
loop_
_publ_author_name
'Kaur, Manpreet'
'Jasinski, Jerry P.'
'Keeley, Amanda C.'
'Yathirajan, H. S.'

_publ_section_title
;
 [2-(Biphenyl-4-yl)-1,3-thiazol-4-yl]methanol
;
_journal_coeditor_code IS5193
_journal_issue 10
_journal_name_full 'Acta Crystallographica Section E'
_journal_page_first o2950
_journal_paper_doi 10.1107/S1600536812039062
_journal_volume 68
_journal_year 2012
_chemical_formula_iupac 'C16 H13 N O S'
_chemical_formula_moiety 'C16 H13 N O S'
_chemical_formula_sum 'C16 H13 N O S'
_chemical_formula_weight 267.33
_chemical_name_systematic
;
[2-(Biphenyl-4-yl)-1,3-thiazol-4-yl]methanol
;
_space_group_IT_number 14
_symmetry_cell_setting monoclinic
_symmetry_space_group_name_Hall '-P 2ybc'
_symmetry_space_group_name_H-M 'P 1 21/c 1'
_atom_sites_solution_hydrogens geom
_atom_sites_solution_primary direct
_atom_sites_solution_secondary difmap
_cell_angle_alpha 90.00
_cell_angle_beta 92.668(3)
_cell_angle_gamma 90.00
_cell_formula_units_Z 4
_cell_length_a 6.05424(18)
_cell_length_b 29.3096(9)
_cell_length_c 7.2064(2)
_cell_measurement_reflns_used 3467
_cell_measurement_temperature 173(2)
_cell_measurement_theta_max 72.4499
_cell_measurement_theta_min 3.0130
_cell_volume 1277.37(7)
_computing_cell_refinement '<i>CrysAlis PRO</i> (Oxford Diffraction, 2010)'
_computing_data_collection '<i>CrysAlis PRO</i> (Oxford Diffraction, 2010)'
_computing_data_reduction '<i>CrysAlis RED</i> (Oxford Diffraction, 2010)'
_computing_molecular_graphics '<i>SHELXTL</i> (Sheldrick, 2008)'
_computing_publication_material '<i>SHELXTL</i> (Sheldrick, 2008)'
_computing_structure_refinement '<i>SHELXL97</i> (Sheldrick, 2008)'
_computing_structure_solution '<i>SHELXS97</i> (Sheldrick, 2008)'
_diffrn_ambient_temperature 173(2)
_diffrn_detector_area_resol_mean 16.0416
_diffrn_measured_fraction_theta_full 1.000
_diffrn_measured_fraction_theta_max 0.989
_diffrn_measurement_device_type 'Oxford Diffraction Xcalibur (Eos, Gemini)'
_diffrn_measurement_method '\w scans'
_diffrn_radiation_monochromator graphite
_diffrn_radiation_source 'Enhance (Cu) X-ray Source'
_diffrn_radiation_type CuK\a
_diffrn_radiation_wavelength 1.54184
_diffrn_reflns_av_R_equivalents 0.0495
_diffrn_reflns_av_sigmaI/netI 0.0444
_diffrn_reflns_limit_h_max 7
_diffrn_reflns_limit_h_min -7
_diffrn_reflns_limit_k_max 36
_diffrn_reflns_limit_k_min -21
_diffrn_reflns_limit_l_max 8
_diffrn_reflns_limit_l_min -8
_diffrn_reflns_number 7600
_diffrn_reflns_theta_full 67.50
_diffrn_reflns_theta_max 72.60
_diffrn_reflns_theta_min 3.02
_exptl_absorpt_coefficient_mu 2.159
_exptl_absorpt_correction_T_max 0.841
_exptl_absorpt_correction_T_min 0.604
_exptl_absorpt_correction_type multi-scan
_exptl_absorpt_process_details
;
(Crysalis RED; Oxford Diffraction, 2010)
;
_exptl_crystal_colour colorless
_exptl_crystal_density_diffrn 1.390
_exptl_crystal_density_method 'not measured'
_exptl_crystal_description chunk
_exptl_crystal_F_000 560
_exptl_crystal_size_max 0.32
_exptl_crystal_size_mid 0.18
_exptl_crystal_size_min 0.08
_refine_diff_density_max 0.302
_refine_diff_density_min -0.270
_refine_ls_extinction_coef 0.0044(7)
_refine_ls_extinction_expression Fc^*^=kFc[1+0.001xFc^2^\l^3^/sin(2\q)]^-1/4^
_refine_ls_extinction_method '<i>SHELXL97</i> (Sheldrick, 2008)'
_refine_ls_goodness_of_fit_ref 1.052
_refine_ls_hydrogen_treatment constr
_refine_ls_matrix_type full
_refine_ls_number_parameters 174
_refine_ls_number_reflns 2501
_refine_ls_number_restraints 0
_refine_ls_restrained_S_all 1.052
_refine_ls_R_factor_all 0.0455
_refine_ls_R_factor_gt 0.0414
_refine_ls_shift/su_max 0.001
_refine_ls_shift/su_mean 0.000
_refine_ls_structure_factor_coef Fsqd
_refine_ls_weighting_details 'calc w=1/[\s^2^(Fo^2^)+(0.0662P)^2^+0.2333P] where P=(Fo^2^+2Fc^2^)/3'
_refine_ls_weighting_scheme calc
_refine_ls_wR_factor_gt 0.1094
_refine_ls_wR_factor_ref 0.1140
_reflns_number_gt 2232
_reflns_number_total 2501
_reflns_threshold_expression I>2sigma(I)
_cod_data_source_file is5193.cif
_cod_data_source_block I
_cod_original_sg_symbol_H-M 'P 21/c'
_cod_database_code 2236392
_cod_database_fobs_code 2236392

loop_
_symmetry_equiv_pos_as_xyz
'x, y, z'
'-x, y+1/2, -z+1/2'
'-x, -y, -z'
'x, -y-1/2, z-1/2'

loop_
_atom_site_type_symbol
_atom_site_label
_atom_site_fract_x
_atom_site_fract_y
_atom_site_fract_z
_atom_site_U_iso_or_equiv
_atom_site_adp_type
_atom_site_calc_flag
_atom_site_refinement_flags
_atom_site_occupancy
_atom_site_symmetry_multiplicity
S S1 0.63121(7) 0.695240(15) 0.03840(6) 0.03231(18) Uani d . 1 1
O O1 -0.0110(2) 0.78873(4) -0.02845(18) 0.0324(3) Uani d . 1 1
H H1 0.0382 0.7907 -0.1323 0.049 Uiso calc R 1 1
N N1 0.2361(2) 0.70633(4) 0.14310(19) 0.0244(3) Uani d . 1 1
C C1 0.1660(3) 0.78956(6) 0.1071(3) 0.0318(4) Uani d . 1 1
H H1A 0.1065 0.7906 0.2297 0.038 Uiso calc R 1 1
H H1B 0.2524 0.8170 0.0911 0.038 Uiso calc R 1 1
C C2 0.3140(3) 0.74885(5) 0.0952(2) 0.0263(4) Uani d . 1 1
C C3 0.5237(3) 0.74927(6) 0.0367(2) 0.0303(4) Uani d . 1 1
H H3 0.5986 0.7753 0.0008 0.036 Uiso calc R 1 1
C C4 0.3844(3) 0.67462(6) 0.1183(2) 0.0243(3) Uani d . 1 1
C C5 0.3507(3) 0.62588(5) 0.1571(2) 0.0240(3) Uani d . 1 1
C C6 0.1540(3) 0.61063(5) 0.2309(2) 0.0267(4) Uani d . 1 1
H H6 0.0440 0.6315 0.2567 0.032 Uiso calc R 1 1
C C7 0.1218(3) 0.56472(6) 0.2657(2) 0.0276(4) Uani d . 1 1
H H7 -0.0098 0.5552 0.3149 0.033 Uiso calc R 1 1
C C8 0.2835(3) 0.53247(5) 0.2284(2) 0.0244(3) Uani d . 1 1
C C9 0.4796(3) 0.54796(6) 0.1556(2) 0.0269(4) Uani d . 1 1
H H9 0.5901 0.5271 0.1312 0.032 Uiso calc R 1 1
C C10 0.5133(3) 0.59363(6) 0.1191(2) 0.0268(4) Uani d . 1 1
H H10 0.6446 0.6030 0.0691 0.032 Uiso calc R 1 1
C C11 0.2501(3) 0.48303(5) 0.2655(2) 0.0249(3) Uani d . 1 1
C C12 0.0471(3) 0.46207(6) 0.2234(2) 0.0298(4) Uani d . 1 1
H H12 -0.0698 0.4792 0.1725 0.036 Uiso calc R 1 1
C C13 0.0174(3) 0.41583(6) 0.2567(3) 0.0353(4) Uani d . 1 1
H H13 -0.1182 0.4022 0.2263 0.042 Uiso calc R 1 1
C C14 0.1890(3) 0.39001(6) 0.3349(3) 0.0351(4) Uani d . 1 1
H H14 0.1686 0.3591 0.3588 0.042 Uiso calc R 1 1
C C15 0.3913(3) 0.41044(6) 0.3774(2) 0.0328(4) Uani d . 1 1
H H15 0.5069 0.3932 0.4303 0.039 Uiso calc R 1 1
C C16 0.4223(3) 0.45643(6) 0.3414(2) 0.0281(4) Uani d . 1 1
H H16 0.5598 0.4697 0.3682 0.034 Uiso calc R 1 1

loop_
_atom_site_aniso_label
_atom_site_aniso_U_11
_atom_site_aniso_U_22
_atom_site_aniso_U_33
_atom_site_aniso_U_12
_atom_site_aniso_U_13
_atom_site_aniso_U_23
S1 0.0217(3) 0.0331(3) 0.0429(3) 0.00099(15) 0.00883(18) 0.00499(17)
O1 0.0255(6) 0.0324(7) 0.0403(7) 0.0036(5) 0.0110(5) 0.0055(5)
N1 0.0228(7) 0.0239(7) 0.0267(7) -0.0004(5) 0.0034(5) 0.0000(5)
C1 0.0367(10) 0.0228(8) 0.0363(9) 0.0001(7) 0.0074(7) 0.0000(7)
C2 0.0275(8) 0.0255(8) 0.0259(8) -0.0023(6) 0.0019(6) 0.0002(6)
C3 0.0286(9) 0.0294(9) 0.0330(8) -0.0040(7) 0.0038(7) 0.0040(6)
C4 0.0212(8) 0.0277(8) 0.0243(8) -0.0007(6) 0.0024(6) -0.0005(6)
C5 0.0238(8) 0.0249(8) 0.0231(7) 0.0011(6) 0.0003(6) -0.0004(6)
C6 0.0216(8) 0.0264(8) 0.0322(8) 0.0045(6) 0.0037(6) -0.0015(6)
C7 0.0221(8) 0.0295(8) 0.0316(8) -0.0005(6) 0.0042(6) -0.0011(6)
C8 0.0253(8) 0.0253(8) 0.0223(7) 0.0007(6) -0.0006(6) -0.0011(6)
C9 0.0249(8) 0.0280(8) 0.0280(8) 0.0059(6) 0.0038(6) -0.0013(6)
C10 0.0217(8) 0.0300(8) 0.0290(8) 0.0013(6) 0.0051(6) 0.0007(6)
C11 0.0272(8) 0.0253(8) 0.0223(7) 0.0006(6) 0.0035(6) -0.0023(6)
C12 0.0280(9) 0.0296(8) 0.0320(8) 0.0000(7) 0.0025(7) -0.0005(7)
C13 0.0330(9) 0.0346(9) 0.0390(10) -0.0080(7) 0.0081(8) -0.0035(7)
C14 0.0460(11) 0.0249(8) 0.0353(9) -0.0038(7) 0.0125(8) 0.0012(7)
C15 0.0383(10) 0.0286(9) 0.0316(9) 0.0045(7) 0.0038(7) 0.0022(7)
C16 0.0278(8) 0.0270(8) 0.0295(8) 0.0017(6) 0.0009(7) -0.0021(6)

loop_
_atom_type_symbol
_atom_type_description
_atom_type_scat_dispersion_real
_atom_type_scat_dispersion_imag
_atom_type_scat_source
C C 0.0181 0.0091 'International Tables Vol C Tables 4.2.6.8 and 6.1.1.4'
H H 0.0000 0.0000 'International Tables Vol C Tables 4.2.6.8 and 6.1.1.4'
N N 0.0311 0.0180 'International Tables Vol C Tables 4.2.6.8 and 6.1.1.4'
S S 0.3331 0.5567 'International Tables Vol C Tables 4.2.6.8 and 6.1.1.4'
O O 0.0492 0.0322 'International Tables Vol C Tables 4.2.6.8 and 6.1.1.4'

loop_
_geom_angle_atom_site_label_1
_geom_angle_atom_site_label_2
_geom_angle_atom_site_label_3
_geom_angle
C3 S1 C4 89.51(8)
C1 O1 H1 109.5
C4 N1 C2 111.18(14)
O1 C1 C2 112.47(14)
O1 C1 H1A 109.1
C2 C1 H1A 109.1
O1 C1 H1B 109.1
C2 C1 H1B 109.1
H1A C1 H1B 107.8
C3 C2 N1 114.92(15)
C3 C2 C1 125.59(15)
N1 C2 C1 119.48(15)
C2 C3 S1 110.52(13)
C2 C3 H3 124.7
S1 C3 H3 124.7
N1 C4 C5 124.12(15)
N1 C4 S1 113.86(12)
C5 C4 S1 122.01(12)
C6 C5 C10 118.46(15)
C6 C5 C4 120.64(14)
C10 C5 C4 120.89(15)
C7 C6 C5 120.57(15)
C7 C6 H6 119.7
C5 C6 H6 119.7
C6 C7 C8 121.15(16)
C6 C7 H7 119.4
C8 C7 H7 119.4
C9 C8 C7 117.93(15)
C9 C8 C11 120.60(15)
C7 C8 C11 121.47(15)
C10 C9 C8 121.50(15)
C10 C9 H9 119.3
C8 C9 H9 119.3
C9 C10 C5 120.37(16)
C9 C10 H10 119.8
C5 C10 H10 119.8
C16 C11 C12 118.34(15)
C16 C11 C8 120.65(15)
C12 C11 C8 121.01(15)
C13 C12 C11 120.78(16)
C13 C12 H12 119.6
C11 C12 H12 119.6
C14 C13 C12 120.21(17)
C14 C13 H13 119.9
C12 C13 H13 119.9
C13 C14 C15 119.53(16)
C13 C14 H14 120.2
C15 C14 H14 120.2
C14 C15 C16 120.35(17)
C14 C15 H15 119.8
C16 C15 H15 119.8
C15 C16 C11 120.78(16)
C15 C16 H16 119.6
C11 C16 H16 119.6

loop_
_geom_bond_atom_site_label_1
_geom_bond_atom_site_label_2
_geom_bond_distance
S1 C3 1.7120(18)
S1 C4 1.7350(16)
O1 C1 1.416(2)
O1 H1 0.8200
N1 C4 1.310(2)
N1 C2 1.382(2)
C1 C2 1.497(2)
C1 H1A 0.9700
C1 H1B 0.9700
C2 C3 1.356(2)
C3 H3 0.9300
C4 C5 1.472(2)
C5 C6 1.400(2)
C5 C10 1.400(2)
C6 C7 1.384(2)
C6 H6 0.9300
C7 C8 1.396(2)
C7 H7 0.9300
C8 C9 1.396(2)
C8 C11 1.489(2)
C9 C10 1.381(2)
C9 H9 0.9300
C10 H10 0.9300
C11 C16 1.393(2)
C11 C12 1.395(2)
C12 C13 1.390(3)
C12 H12 0.9300
C13 C14 1.384(3)
C13 H13 0.9300
C14 C15 1.385(3)
C14 H14 0.9300
C15 C16 1.387(2)
C15 H15 0.9300
C16 H16 0.9300

loop_
_geom_hbond_atom_site_label_D
_geom_hbond_atom_site_label_H
_geom_hbond_atom_site_label_A
_geom_hbond_site_symmetry_A
_geom_hbond_distance_DH
_geom_hbond_distance_HA
_geom_hbond_distance_DA
_geom_hbond_angle_DHA
O1 H1 N1 4_575 0.82 2.06 2.8618(19) 166
C3 H3 O1 1_655 0.93 2.42 3.101(2) 131

loop_
_geom_torsion_atom_site_label_1
_geom_torsion_atom_site_label_2
_geom_torsion_atom_site_label_3
_geom_torsion_atom_site_label_4
_geom_torsion
C4 N1 C2 C3 -1.0(2)
C4 N1 C2 C1 177.81(14)
O1 C1 C2 C3 109.65(19)
O1 C1 C2 N1 -69.1(2)
N1 C2 C3 S1 0.46(19)
C1 C2 C3 S1 -178.31(14)
C4 S1 C3 C2 0.15(13)
C2 N1 C4 C5 179.93(14)
C2 N1 C4 S1 1.14(17)
C3 S1 C4 N1 -0.76(13)
C3 S1 C4 C5 -179.58(14)
N1 C4 C5 C6 -2.2(2)
S1 C4 C5 C6 176.53(12)
N1 C4 C5 C10 177.08(15)
S1 C4 C5 C10 -4.2(2)
C10 C5 C6 C7 0.1(2)
C4 C5 C6 C7 179.41(15)
C5 C6 C7 C8 0.0(3)
C6 C7 C8 C9 0.3(2)
C6 C7 C8 C11 179.99(15)
C7 C8 C9 C10 -0.8(2)
C11 C8 C9 C10 179.58(14)
C8 C9 C10 C5 0.9(2)
C6 C5 C10 C9 -0.6(2)
C4 C5 C10 C9 -179.82(14)
C9 C8 C11 C16 40.4(2)
C7 C8 C11 C16 -139.27(17)
C9 C8 C11 C12 -138.87(17)
C7 C8 C11 C12 41.5(2)
C16 C11 C12 C13 0.1(2)
C8 C11 C12 C13 179.39(15)
C11 C12 C13 C14 0.9(3)
C12 C13 C14 C15 -0.9(3)
C13 C14 C15 C16 -0.2(3)
C14 C15 C16 C11 1.3(3)
C12 C11 C16 C15 -1.2(2)
C8 C11 C16 C15 179.52(15)

loop_
_cod_related_entry_id
_cod_related_entry_database
_cod_related_entry_code
1 ChemSpider 30658102
